data_7105529
loop_
_publ_author_name
'Dallanegra, Romaeo'
'Chaplin, Adrian B.'
'Tsim, Jennifer'
'Weller, Andrew S.'

_publ_section_title
;
 Amino-borane oligomers bound to a Rh(i) metal fragment
;
_journal_issue 18
_journal_name_full 'Chemical Communications'
_journal_page_first 3092
_journal_page_last 3094
_journal_paper_doi 10.1039/c003055d
_journal_volume 46
_journal_year 2010
_chemical_formula_moiety 'C32 H12 B F24, C17 H26 F P Rh'
_chemical_formula_sum 'C49 H38 B F25 P Rh'
_chemical_formula_weight 1246.48
_chemical_melting_point ?
_space_group_IT_number 19
_symmetry_cell_setting orthorhombic
_symmetry_space_group_name_Hall 'P 2ac 2ab'
_symmetry_space_group_name_H-M 'P 21 21 21'
_atom_sites_solution_hydrogens geom
_atom_sites_solution_primary direct
_atom_sites_solution_secondary difmap
_audit_creation_method SHELXL-97
_cell_angle_alpha 90.00
_cell_angle_beta 90.00
_cell_angle_gamma 90.00
_cell_formula_units_Z 4
_cell_length_a 12.51030(10)
_cell_length_b 19.3211(2)
_cell_length_c 20.3470(3)
_cell_measurement_reflns_used 6120
_cell_measurement_temperature 150(2)
_cell_measurement_theta_max 27.485
_cell_measurement_theta_min 5.097
_cell_volume 4918.13(10)
_computing_cell_refinement 'Denzo/Scalepack (Otwinowski & Minor 1997)'
_computing_data_collection 'Collect (Nonius BV, 1997-2000)'
_computing_data_reduction 'Denzo/Scalepack (Otwinowski & Minor 1997)'
_computing_molecular_graphics 'ORTEP3 (Farrugia, 1997)'
_computing_publication_material 'Bruker SHELXTL'
_computing_structure_refinement 'SHELXL-97 (Sheldrick, 2008)'
_computing_structure_solution 'SIR2004 (Burla et al., 2005)'
_diffrn_ambient_temperature 150(2)
_diffrn_detector_area_resol_mean 9
_diffrn_measured_fraction_theta_full 0.990
_diffrn_measured_fraction_theta_max 0.990
_diffrn_measurement_device '95mm CCD camera on \k-goniostat'
_diffrn_measurement_device_type KappaCCD
_diffrn_measurement_method CCD
_diffrn_radiation_monochromator 'horizonally mounted graphite crystal'
_diffrn_radiation_source 'fine-focus sealed tube'
_diffrn_radiation_type MoK\a
_diffrn_radiation_wavelength 0.71073
_diffrn_reflns_av_R_equivalents 0.078
_diffrn_reflns_av_sigmaI/netI 0.0500
_diffrn_reflns_limit_h_max 15
_diffrn_reflns_limit_h_min -15
_diffrn_reflns_limit_k_max 24
_diffrn_reflns_limit_k_min -24
_diffrn_reflns_limit_l_max 25
_diffrn_reflns_limit_l_min -25
_diffrn_reflns_number 9979
_diffrn_reflns_theta_full 26.37
_diffrn_reflns_theta_max 26.37
_diffrn_reflns_theta_min 5.10
_exptl_absorpt_coefficient_mu 0.511
_exptl_absorpt_correction_T_max 1.0
_exptl_absorpt_correction_T_min 0.961
_exptl_absorpt_correction_type multi-scan
_exptl_absorpt_process_details 'Denzo/Scalepack (Otwinowski & Minor 1997)'
_exptl_crystal_colour yellow
_exptl_crystal_density_diffrn 1.683
_exptl_crystal_density_meas ?
_exptl_crystal_density_method .
_exptl_crystal_description prismatic
_exptl_crystal_F_000 2488
_exptl_crystal_size_max 0.22
_exptl_crystal_size_mid 0.16
_exptl_crystal_size_min 0.12
_refine_diff_density_max 0.683
_refine_diff_density_min -0.503
_refine_diff_density_rms 0.067
_refine_ls_abs_structure_details 'Flack H D (1983), Acta Cryst. A39, 876-881'
_refine_ls_abs_structure_Flack -0.03(2)
_refine_ls_extinction_method none
_refine_ls_goodness_of_fit_ref 1.023
_refine_ls_hydrogen_treatment mixed
_refine_ls_matrix_type full
_refine_ls_number_parameters 805
_refine_ls_number_reflns 9979
_refine_ls_number_restraints 409
_refine_ls_restrained_S_all 1.105
_refine_ls_R_factor_all 0.0595
_refine_ls_R_factor_gt 0.0406
_refine_ls_shift/su_max 0.002
_refine_ls_shift/su_mean 0.000
_refine_ls_structure_factor_coef Fsqd
_refine_ls_weighting_details 'calc w=1/[\s^2^(Fo^2^)+(0.0475P)^2^+3.5272P] where P=(Fo^2^+2Fc^2^)/3'
_refine_ls_weighting_scheme calc
_refine_ls_wR_factor_gt 0.0904
_refine_ls_wR_factor_ref 0.0986
_reflns_number_gt 8242
_reflns_number_total 9979
_reflns_threshold_expression >2sigma(I)
_cod_data_source_file c003055d.txt
_cod_data_source_block C6H5F
_cod_depositor_comments
;
The following automatic conversions were performed:
'_symmetry_cell_setting' value 'Orthorhombic' changed to 'orthorhombic'
according to '/home/saulius/struct/CIF-dictionaries/cif_core.dic'
dictionary named 'cif_core.dic' version 2.4.1 from 2010-06-29.

Automatic conversion script
Id: cif_fix_enum 1527 2010-12-29 10:47:43Z saulius 

The following automatic conversions were performed:

'_chemical_melting_point' value 'not measured' was changed to '?' -
the value is undefined or not given.

Automatic conversion script
Id: cif_fix_values 1646 2011-03-28 12:23:43Z adriana 
;
_cod_original_sg_symbol_H-M P2(1)2(1)2(1)
_cod_database_code 7105529

loop_
_symmetry_equiv_pos_as_xyz
'x, y, z'
'-x+1/2, -y, z+1/2'
'x+1/2, -y+1/2, -z'
'-x, y+1/2, -z+1/2'

loop_
_atom_site_label
_atom_site_type_symbol
_atom_site_fract_x
_atom_site_fract_y
_atom_site_fract_z
_atom_site_U_iso_or_equiv
_atom_site_adp_type
_atom_site_occupancy
_atom_site_symmetry_multiplicity
_atom_site_calc_flag
_atom_site_refinement_flags
_atom_site_disorder_assembly
_atom_site_disorder_group
Rh1 Rh 0.90094(2) 1.041932(16) 0.560529(17) 0.02945(9) Uani 1 1 d D . .
P1 P 0.98948(9) 0.94068(6) 0.55526(6) 0.0366(3) Uani 1 1 d . B .
F1A F 0.6783(3) 1.0909(2) 0.6403(2) 0.0754(12) Uani 0.8791(11) 1 d PDU A 2
F1B F 0.7453(18) 0.9846(9) 0.4433(9) 0.068(7) Uani 0.1209(11) 1 d PDU A 3
C1 C 0.7331(4) 1.0862(3) 0.5856(3) 0.0454(13) Uani 1 1 d D B 1
H1 H 0.6964 1.0877 0.6265 0.055 Uiso 0.1209(11) 1 calc PR A 3
C2 C 0.7178(3) 1.0306(2) 0.5454(3) 0.0490(14) Uani 1 1 d D B 1
H2 H 0.6728 0.9933 0.5578 0.059 Uiso 1 1 calc R B 1
C3 C 0.7728(4) 1.0308(3) 0.4830(3) 0.0528(15) Uani 1 1 d D B 1
H3 H 0.7684 0.9919 0.4547 0.063 Uiso 0.8791(11) 1 calc PR A 2
C4 C 0.8338(4) 1.0898(3) 0.4643(3) 0.0544(15) Uani 1 1 d D B 1
H4 H 0.8647 1.0924 0.4217 0.065 Uiso 1 1 calc R B 1
C5 C 0.8474(4) 1.1429(3) 0.5084(3) 0.0498(13) Uani 1 1 d . B 1
H5 H 0.8902 1.1816 0.4966 0.060 Uiso 1 1 calc R B 1
C6 C 0.8005(4) 1.1409(2) 0.5689(3) 0.0480(13) Uani 1 1 d D B 1
H6 H 0.8139 1.1768 0.5998 0.058 Uiso 1 1 calc R B 1
C7 C 1.0915(4) 0.9595(3) 0.6169(2) 0.0456(11) Uani 1 1 d . . .
H7 H 1.1443 0.9215 0.6246 0.055 Uiso 1 1 calc R B .
C8 C 1.0268(5) 0.9813(3) 0.6774(3) 0.0563(14) Uani 1 1 d D B .
H8A H 0.9706 0.9470 0.6882 0.068 Uiso 1 1 calc R . .
H8B H 1.0733 0.9883 0.7162 0.068 Uiso 1 1 calc R . .
C9 C 0.9789(5) 1.0494(3) 0.6532(3) 0.0546(13) Uani 1 1 d DU B .
H9 H 0.931(3) 1.074(2) 0.6813(17) 0.065 Uiso 1 1 d D . .
C10 C 1.0462(5) 1.0762(3) 0.6044(4) 0.0621(16) Uani 1 1 d DU B .
H10 H 1.053(3) 1.1238(7) 0.591(2) 0.074 Uiso 1 1 d D . .
C11 C 1.1396(4) 1.0278(3) 0.5946(4) 0.0758(19) Uani 1 1 d DU B .
H11A H 1.2013 1.0413 0.6223 0.091 Uiso 1 1 calc R . .
H11B H 1.1621 1.0261 0.5480 0.091 Uiso 1 1 calc R . .
C12 C 0.9035(7) 0.8662(4) 0.5951(4) 0.0360(17) Uani 0.593(8) 1 d PDU B 1
H12 H 0.8594 0.8881 0.6305 0.043 Uiso 0.593(8) 1 calc PR B 1
C13 C 0.9664(10) 0.8086(8) 0.6272(7) 0.054(3) Uani 0.593(8) 1 d PDU B 1
H13A H 0.9175 0.7780 0.6512 0.082 Uiso 0.593(8) 1 calc PR B 1
H13B H 1.0184 0.8284 0.6579 0.082 Uiso 0.593(8) 1 calc PR B 1
H13C H 1.0041 0.7820 0.5934 0.082 Uiso 0.593(8) 1 calc PR B 1
C14 C 0.8237(9) 0.8370(6) 0.5431(6) 0.058(3) Uani 0.593(8) 1 d PDU B 1
H14A H 0.8638 0.8148 0.5075 0.086 Uiso 0.593(8) 1 calc PR B 1
H14B H 0.7805 0.8749 0.5253 0.086 Uiso 0.593(8) 1 calc PR B 1
H14C H 0.7768 0.8028 0.5640 0.086 Uiso 0.593(8) 1 calc PR B 1
C112 C 0.9387(10) 0.8611(6) 0.5615(8) 0.043(3) Uani 0.407(8) 1 d PDU B 2
H112 H 0.9526 0.8396 0.5176 0.052 Uiso 0.407(8) 1 calc PR B 2
C113 C 0.9943(16) 0.8130(14) 0.6103(11) 0.054(3) Uani 0.407(8) 1 d PDU B 2
H11C H 0.9485 0.7729 0.6190 0.082 Uiso 0.407(8) 1 calc PR B 2
H11D H 1.0075 0.8380 0.6514 0.082 Uiso 0.407(8) 1 calc PR B 2
H11E H 1.0624 0.7973 0.5917 0.082 Uiso 0.407(8) 1 calc PR B 2
C114 C 0.8170(12) 0.8574(10) 0.5695(10) 0.058(3) Uani 0.407(8) 1 d PDU B 2
H11F H 0.7943 0.8088 0.5698 0.086 Uiso 0.407(8) 1 calc PR B 2
H11G H 0.7825 0.8816 0.5329 0.086 Uiso 0.407(8) 1 calc PR B 2
H11H H 0.7964 0.8794 0.6111 0.086 Uiso 0.407(8) 1 calc PR B 2
C15 C 1.0352(7) 0.9001(5) 0.4795(4) 0.046(2) Uani 0.593(8) 1 d PDU B 1
H15 H 0.9901 0.8589 0.4687 0.055 Uiso 0.593(8) 1 calc PR B 1
C16 C 1.1643(10) 0.8773(9) 0.4864(11) 0.067(4) Uani 0.593(8) 1 d PDU B 1
H16A H 1.1926 0.8656 0.4429 0.101 Uiso 0.593(8) 1 calc PR B 1
H16B H 1.1703 0.8371 0.5155 0.101 Uiso 0.593(8) 1 calc PR B 1
H16C H 1.2051 0.9160 0.5049 0.101 Uiso 0.593(8) 1 calc PR B 1
C17 C 1.0409(11) 0.9492(8) 0.4213(7) 0.054(3) Uani 0.593(8) 1 d PDU B 1
H17A H 1.0930 0.9858 0.4305 0.081 Uiso 0.593(8) 1 calc PR B 1
H17B H 0.9704 0.9699 0.4139 0.081 Uiso 0.593(8) 1 calc PR B 1
H17C H 1.0629 0.9235 0.3821 0.081 Uiso 0.593(8) 1 calc PR B 1
C115 C 1.0844(9) 0.9412(6) 0.4791(5) 0.039(3) Uani 0.407(8) 1 d PDU B 2
H115 H 1.1379 0.9796 0.4765 0.047 Uiso 0.407(8) 1 calc PR B 2
C116 C 1.1331(17) 0.8596(11) 0.4873(17) 0.067(4) Uani 0.407(8) 1 d PDU B 2
H11I H 1.0867 0.8331 0.5169 0.101 Uiso 0.407(8) 1 calc PR B 2
H11J H 1.2055 0.8616 0.5056 0.101 Uiso 0.407(8) 1 calc PR B 2
H11K H 1.1350 0.8371 0.4442 0.101 Uiso 0.407(8) 1 calc PR B 2
C117 C 1.0118(17) 0.9310(12) 0.4196(10) 0.054(3) Uani 0.407(8) 1 d PDU B 2
H11L H 1.0556 0.9214 0.3807 0.081 Uiso 0.407(8) 1 calc PR B 2
H11M H 0.9698 0.9731 0.4122 0.081 Uiso 0.407(8) 1 calc PR B 2
H11N H 0.9635 0.8920 0.4276 0.081 Uiso 0.407(8) 1 calc PR B 2
B1 B 0.6223(3) 0.7050(2) 0.7734(2) 0.0233(9) Uani 1 1 d . . .
C18 C 0.5345(3) 0.7252(2) 0.7165(2) 0.0252(9) Uani 1 1 d . . .
C19 C 0.4317(3) 0.6959(2) 0.7168(2) 0.0261(9) Uani 1 1 d . . .
H19 H 0.4136 0.6646 0.7511 0.031 Uiso 1 1 calc R . .
C20 C 0.3559(3) 0.7104(2) 0.6696(2) 0.0294(9) Uani 1 1 d . . .
C21 C 0.3798(3) 0.7555(2) 0.6184(2) 0.0346(10) Uani 1 1 d . . .
H21 H 0.3276 0.7662 0.5861 0.042 Uiso 1 1 calc R . .
C22 C 0.4793(4) 0.7841(2) 0.6154(2) 0.0346(10) Uani 1 1 d . . .
C23 C 0.5568(3) 0.7684(2) 0.6632(2) 0.0302(9) Uani 1 1 d . . .
H23 H 0.6263 0.7878 0.6592 0.036 Uiso 1 1 calc R . .
C24 C 0.2477(4) 0.6773(3) 0.6718(2) 0.0402(11) Uani 1 1 d . . .
F2 F 0.1701(2) 0.7210(2) 0.6583(2) 0.0895(13) Uani 1 1 d U . .
F3 F 0.2391(3) 0.6264(2) 0.62654(18) 0.0787(11) Uani 1 1 d U . .
F4 F 0.2246(2) 0.64758(16) 0.72851(15) 0.0510(7) Uani 1 1 d U . .
C25 C 0.5067(4) 0.8333(3) 0.5621(3) 0.0541(14) Uani 1 1 d . . .
F5 F 0.4216(3) 0.8602(3) 0.5340(3) 0.146(2) Uani 1 1 d U . .
F6 F 0.5656(4) 0.8022(2) 0.51441(16) 0.0975(15) Uani 1 1 d U . .
F7 F 0.5662(3) 0.88590(16) 0.58066(16) 0.0639(9) Uani 1 1 d U . .
C26 C 0.6744(3) 0.6311(2) 0.74829(19) 0.0244(8) Uani 1 1 d . . .
C27 C 0.6293(3) 0.5665(2) 0.7618(2) 0.0275(9) Uani 1 1 d . . .
H27 H 0.5673 0.5644 0.7887 0.033 Uiso 1 1 calc R . .
C28 C 0.6719(3) 0.5051(2) 0.7375(2) 0.0284(9) Uani 1 1 d . . .
C29 C 0.7611(4) 0.5060(2) 0.6975(2) 0.0311(9) Uani 1 1 d . . .
H29 H 0.7905 0.4641 0.6809 0.037 Uiso 1 1 calc R . .
C30 C 0.8070(3) 0.5695(2) 0.68221(19) 0.0276(9) Uani 1 1 d . C .
C31 C 0.7637(3) 0.6304(2) 0.70670(19) 0.0262(8) Uani 1 1 d . . .
H31 H 0.7958 0.6732 0.6949 0.031 Uiso 1 1 calc R . .
C32 C 0.6246(4) 0.4370(2) 0.7544(3) 0.0439(12) Uani 1 1 d . . .
F8 F 0.5666(4) 0.4109(2) 0.7047(2) 0.1029(15) Uani 1 1 d U . .
F9 F 0.6917(3) 0.3892(2) 0.7659(3) 0.128(2) Uani 1 1 d U . .
F10 F 0.5534(4) 0.43938(18) 0.8011(2) 0.1138(18) Uani 1 1 d U . .
C33 C 0.9052(5) 0.5717(3) 0.6407(3) 0.0495(13) Uani 1 1 d . . .
F11 F 0.9780(5) 0.5238(4) 0.6575(3) 0.0758(19) Uani 0.714(6) 1 d PDU C 1
F12 F 0.8817(4) 0.5542(3) 0.57732(19) 0.0724(16) Uani 0.714(6) 1 d PDU C 1
F13 F 0.9476(5) 0.6320(3) 0.6349(4) 0.085(2) Uani 0.714(6) 1 d PDU C 1
F111 F 0.9073(13) 0.6179(9) 0.5977(7) 0.081(3) Uani 0.286(6) 1 d PDU C 2
F112 F 0.9904(9) 0.6039(7) 0.6837(7) 0.065(3) Uani 0.286(6) 1 d PDU C 2
F113 F 0.9520(16) 0.5150(10) 0.6313(9) 0.077(4) Uani 0.286(6) 1 d PDU C 2
C34 C 0.5629(3) 0.6997(2) 0.84478(19) 0.0234(8) Uani 1 1 d . . .
C35 C 0.4847(3) 0.7482(2) 0.8632(2) 0.0251(8) Uani 1 1 d . . .
H35 H 0.4657 0.7833 0.8327 0.030 Uiso 1 1 calc R . .
C36 C 0.4344(3) 0.7472(2) 0.92360(19) 0.0262(9) Uani 1 1 d . . .
C37 C 0.4565(3) 0.6955(2) 0.9687(2) 0.0282(9) Uani 1 1 d . . .
H37 H 0.4193 0.6932 1.0094 0.034 Uiso 1 1 calc R . .
C38 C 0.5345(3) 0.6472(2) 0.95303(18) 0.0253(8) Uani 1 1 d . . .
C39 C 0.5877(3) 0.6501(2) 0.89244(19) 0.0262(8) Uani 1 1 d . . .
H39 H 0.6425 0.6174 0.8835 0.031 Uiso 1 1 calc R . .
C40 C 0.3532(3) 0.8018(2) 0.9394(2) 0.0311(9) Uani 1 1 d . . .
F17 F 0.4914(3) 0.58563(17) 1.04934(16) 0.0673(10) Uani 1 1 d U . .
F18 F 0.6565(2) 0.59145(17) 1.02292(17) 0.0648(10) Uani 1 1 d U . .
F19 F 0.5501(3) 0.52805(14) 0.96939(14) 0.0563(8) Uani 1 1 d U . .
C41 C 0.5591(3) 0.5890(2) 0.9986(2) 0.0297(9) Uani 1 1 d . . .
F14 F 0.2752(2) 0.80449(16) 0.89478(15) 0.0543(8) Uani 1 1 d U . .
F15 F 0.3961(2) 0.86459(12) 0.94125(16) 0.0543(7) Uani 1 1 d U . .
F16 F 0.3044(3) 0.79167(17) 0.99691(15) 0.0632(9) Uani 1 1 d U . .
C42 C 0.7148(3) 0.76466(19) 0.78296(18) 0.0238(8) Uani 1 1 d . . .
C43 C 0.6912(3) 0.8354(2) 0.7760(2) 0.0287(9) Uani 1 1 d . . .
H43 H 0.6207 0.8486 0.7641 0.034 Uiso 1 1 calc R . .
C44 C 0.7680(3) 0.8872(2) 0.7860(2) 0.0302(9) Uani 1 1 d . D .
C45 C 0.8709(3) 0.8698(2) 0.8031(2) 0.0325(10) Uani 1 1 d . . .
H45 H 0.9234 0.9046 0.8097 0.039 Uiso 1 1 calc R . .
C46 C 0.8967(3) 0.8005(2) 0.81051(18) 0.0265(8) Uani 1 1 d . . .
C47 C 0.8197(3) 0.7494(2) 0.80176(19) 0.0270(9) Uani 1 1 d . . .
H47 H 0.8390 0.7024 0.8088 0.032 Uiso 1 1 calc R . .
C48 C 0.7374(4) 0.9602(3) 0.7751(3) 0.0425(11) Uani 1 1 d . . .
F20 F 0.6467(9) 0.9806(10) 0.8050(7) 0.051(3) Uani 0.591(16) 1 d PDU D 1
F21 F 0.7279(9) 0.9735(5) 0.7153(5) 0.067(2) Uani 0.591(16) 1 d PDU D 1
F22 F 0.8169(6) 1.0026(3) 0.8004(7) 0.066(2) Uani 0.591(16) 1 d PDU D 1
F120 F 0.8127(8) 1.0034(5) 0.7599(9) 0.062(3) Uani 0.409(16) 1 d PDU D 2
F121 F 0.6720(14) 0.9821(14) 0.8190(9) 0.052(4) Uani 0.409(16) 1 d PDU D 2
F122 F 0.6782(12) 0.9685(7) 0.7124(7) 0.060(3) Uani 0.409(16) 1 d PDU D 2
C49 C 1.0090(4) 0.7796(2) 0.8265(2) 0.0368(11) Uani 1 1 d . . .
F23 F 1.0802(2) 0.82995(17) 0.81489(19) 0.0707(10) Uani 1 1 d U . .
F24 F 1.0221(2) 0.76123(17) 0.88935(14) 0.0551(8) Uani 1 1 d U . .
F25 F 1.0414(2) 0.72512(17) 0.79185(15) 0.0571(8) Uani 1 1 d U . .

loop_
_atom_site_aniso_label
_atom_site_aniso_U_11
_atom_site_aniso_U_22
_atom_site_aniso_U_33
_atom_site_aniso_U_23
_atom_site_aniso_U_13
_atom_site_aniso_U_12
Rh1 0.02451(14) 0.02957(16) 0.03428(16) 0.00305(15) -0.00156(15) 0.00055(14)
P1 0.0357(5) 0.0452(7) 0.0289(6) -0.0032(5) -0.0044(5) 0.0153(5)
F1A 0.073(3) 0.081(3) 0.072(3) 0.016(2) 0.019(2) 0.032(2)
F1B 0.064(10) 0.059(10) 0.081(11) -0.001(9) -0.013(9) 0.008(8)
C1 0.031(2) 0.048(3) 0.058(3) 0.003(2) 0.011(2) 0.015(2)
C2 0.020(2) 0.034(3) 0.093(4) 0.016(3) -0.012(2) -0.0013(18)
C3 0.052(3) 0.045(3) 0.061(3) -0.015(3) -0.036(3) 0.015(2)
C4 0.054(3) 0.067(4) 0.042(3) 0.021(3) -0.007(2) 0.013(3)
C5 0.043(3) 0.037(3) 0.070(4) 0.012(3) 0.000(3) 0.005(2)
C6 0.038(2) 0.029(2) 0.076(4) -0.001(3) -0.007(3) 0.0079(19)
C7 0.035(2) 0.046(3) 0.056(3) 0.008(2) -0.011(2) 0.007(3)
C8 0.074(4) 0.060(3) 0.035(3) -0.004(2) -0.023(3) 0.015(3)
C9 0.065(3) 0.042(3) 0.057(3) -0.015(3) -0.023(3) 0.009(3)
C10 0.044(3) 0.044(3) 0.098(4) 0.005(3) -0.032(3) -0.011(2)
C11 0.034(3) 0.071(4) 0.123(5) 0.025(4) -0.025(3) -0.013(3)
C12 0.042(4) 0.026(3) 0.039(4) -0.001(3) 0.012(4) 0.000(3)
C13 0.075(7) 0.042(4) 0.046(7) 0.018(5) 0.009(5) 0.006(5)
C14 0.046(3) 0.054(6) 0.073(7) -0.008(5) 0.000(5) -0.006(4)
C112 0.051(6) 0.031(5) 0.047(6) 0.000(6) 0.001(6) -0.010(4)
C113 0.075(7) 0.042(4) 0.046(7) 0.018(5) 0.009(5) 0.006(5)
C114 0.046(3) 0.054(6) 0.073(7) -0.008(5) 0.000(5) -0.006(4)
C15 0.046(5) 0.055(5) 0.037(4) -0.001(4) 0.009(4) 0.004(4)
C16 0.047(7) 0.091(7) 0.065(4) -0.010(6) 0.015(6) 0.034(6)
C17 0.063(7) 0.065(7) 0.035(3) 0.008(4) 0.020(4) -0.001(5)
C115 0.027(5) 0.052(6) 0.039(5) -0.006(5) 0.010(4) -0.004(5)
C116 0.047(7) 0.091(7) 0.065(4) -0.010(6) 0.015(6) 0.034(6)
C117 0.063(7) 0.065(7) 0.035(3) 0.008(4) 0.020(4) -0.001(5)
B1 0.021(2) 0.019(2) 0.030(2) 0.0004(18) 0.0004(17) -0.0003(16)
C18 0.026(2) 0.024(2) 0.025(2) 0.0022(16) 0.0008(16) 0.0025(16)
C19 0.028(2) 0.022(2) 0.029(2) 0.0015(17) 0.0000(16) -0.0003(15)
C20 0.0267(19) 0.030(2) 0.032(2) 0.0011(18) -0.0031(17) 0.0007(17)
C21 0.036(3) 0.030(2) 0.038(2) 0.0047(19) -0.0093(18) 0.0023(18)
C22 0.038(2) 0.036(2) 0.030(2) 0.0138(19) -0.0008(19) 0.000(2)
C23 0.026(2) 0.035(2) 0.029(2) 0.0078(18) -0.0015(17) -0.0037(17)
C24 0.030(2) 0.041(3) 0.049(3) 0.005(2) -0.008(2) -0.005(2)
F2 0.0323(16) 0.086(3) 0.150(4) 0.057(2) -0.0133(19) 0.0021(16)
F3 0.079(2) 0.089(3) 0.068(2) -0.020(2) -0.0038(18) -0.047(2)
F4 0.0355(15) 0.0602(18) 0.0572(18) 0.0134(15) 0.0022(13) -0.0133(13)
C25 0.044(3) 0.072(4) 0.047(3) 0.026(3) -0.017(3) -0.012(2)
F5 0.074(3) 0.197(5) 0.165(4) 0.154(4) -0.042(3) -0.032(3)
F6 0.167(4) 0.089(3) 0.0365(18) 0.0034(17) 0.025(2) -0.044(3)
F7 0.082(2) 0.0444(17) 0.065(2) 0.0253(14) 0.0099(16) -0.0108(15)
C26 0.027(2) 0.022(2) 0.024(2) 0.0024(16) -0.0058(16) 0.0019(16)
C27 0.027(2) 0.025(2) 0.031(2) -0.0006(17) -0.0022(16) -0.0014(15)
C28 0.032(2) 0.022(2) 0.031(2) -0.0030(17) -0.0082(18) -0.0048(17)
C29 0.040(2) 0.022(2) 0.031(2) -0.0079(17) -0.0057(19) 0.0050(17)
C30 0.029(2) 0.030(2) 0.023(2) -0.0022(17) -0.0016(16) -0.0018(17)
C31 0.031(2) 0.027(2) 0.0208(19) 0.0021(16) 0.0006(16) 0.0025(16)
C32 0.052(3) 0.021(2) 0.059(3) -0.004(2) 0.003(2) -0.008(2)
F8 0.126(4) 0.074(3) 0.108(3) -0.021(2) -0.008(3) -0.060(2)
F9 0.078(3) 0.051(2) 0.253(6) 0.073(3) -0.010(3) -0.005(2)
F10 0.180(4) 0.043(2) 0.118(3) -0.013(2) 0.085(3) -0.040(2)
C33 0.066(3) 0.033(3) 0.049(3) 0.000(2) 0.023(3) 0.006(3)
F11 0.056(3) 0.104(4) 0.067(4) 0.019(3) 0.021(3) 0.032(3)
F12 0.092(3) 0.088(3) 0.037(2) -0.011(2) 0.032(2) 0.003(3)
F13 0.084(4) 0.060(3) 0.112(5) -0.035(3) 0.057(4) -0.025(3)
F111 0.080(6) 0.100(6) 0.064(6) 0.018(5) 0.029(5) -0.005(5)
F112 0.043(5) 0.082(6) 0.069(5) -0.020(5) 0.023(4) -0.020(4)
F113 0.079(6) 0.082(6) 0.071(6) -0.024(5) 0.029(5) 0.014(5)
C34 0.0213(18) 0.020(2) 0.029(2) 0.0010(16) -0.0014(15) -0.0029(14)
C35 0.0254(19) 0.021(2) 0.029(2) -0.0013(16) -0.0017(16) -0.0018(16)
C36 0.0248(19) 0.025(2) 0.028(2) -0.0047(16) -0.0020(15) 0.0020(15)
C37 0.029(2) 0.031(2) 0.025(2) -0.0005(17) 0.0021(17) -0.0041(17)
C38 0.030(2) 0.0235(19) 0.023(2) 0.0024(16) -0.0015(16) -0.0037(16)
C39 0.024(2) 0.026(2) 0.029(2) 0.0013(16) -0.0015(17) -0.0032(17)
C40 0.0324(19) 0.029(2) 0.032(2) -0.005(2) 0.002(2) 0.0022(16)
F17 0.082(2) 0.065(2) 0.055(2) 0.0353(16) 0.0271(17) 0.0251(16)
F18 0.0524(17) 0.061(2) 0.081(2) 0.0374(17) -0.0383(17) -0.0195(15)
F19 0.092(2) 0.0283(16) 0.0490(16) 0.0068(12) -0.0217(15) -0.0049(14)
C41 0.032(2) 0.032(2) 0.025(2) 0.0008(18) -0.0040(17) -0.0005(17)
F14 0.0371(15) 0.0587(19) 0.067(2) -0.0191(15) -0.0171(14) 0.0202(13)
F15 0.0459(14) 0.0279(13) 0.089(2) -0.0159(14) 0.0061(19) -0.0001(12)
F16 0.072(2) 0.064(2) 0.0539(19) 0.0090(15) 0.0303(16) 0.0301(17)
C42 0.028(2) 0.0207(19) 0.023(2) 0.0014(16) 0.0000(16) 0.0004(16)
C43 0.025(2) 0.024(2) 0.037(2) -0.0006(18) 0.0032(17) 0.0013(17)
C44 0.035(2) 0.022(2) 0.034(2) -0.0027(18) 0.0049(18) 0.0029(17)
C45 0.033(2) 0.030(2) 0.035(2) -0.0068(19) 0.0059(17) -0.0076(17)
C46 0.0276(19) 0.030(2) 0.0215(19) -0.0019(15) -0.0016(18) -0.0032(19)
C47 0.033(2) 0.022(2) 0.026(2) -0.0034(17) -0.0018(17) 0.0024(17)
C48 0.039(2) 0.031(2) 0.057(3) 0.006(3) 0.009(2) -0.003(2)
F20 0.044(4) 0.039(3) 0.069(6) -0.003(4) -0.001(4) 0.024(4)
F21 0.081(5) 0.052(4) 0.070(4) 0.025(3) 0.011(4) 0.015(4)
F22 0.061(3) 0.025(3) 0.113(7) -0.006(4) -0.016(4) -0.010(2)
F120 0.052(4) 0.031(4) 0.102(6) 0.016(5) 0.010(5) -0.003(3)
F121 0.056(7) 0.041(5) 0.059(7) 0.008(5) 0.008(6) 0.025(6)
F122 0.072(7) 0.039(4) 0.070(5) 0.020(4) -0.016(5) 0.005(5)
C49 0.038(2) 0.036(3) 0.036(3) 0.001(2) -0.001(2) -0.003(2)
F23 0.0361(16) 0.062(2) 0.114(3) 0.0237(19) -0.0147(17) -0.0175(14)
F24 0.0518(17) 0.075(2) 0.0384(16) 0.0045(15) -0.0114(13) 0.0217(16)
F25 0.0367(15) 0.075(2) 0.0593(19) -0.0200(16) -0.0007(13) 0.0165(14)

loop_
_atom_type_symbol
_atom_type_description
_atom_type_scat_dispersion_real
_atom_type_scat_dispersion_imag
_atom_type_scat_source
C C 0.0033 0.0016 'International Tables Vol C Tables 4.2.6.8 and 6.1.1.4'
H H 0.0000 0.0000 'International Tables Vol C Tables 4.2.6.8 and 6.1.1.4'
B B 0.0013 0.0007 'International Tables Vol C Tables 4.2.6.8 and 6.1.1.4'
F F 0.0171 0.0103 'International Tables Vol C Tables 4.2.6.8 and 6.1.1.4'
P P 0.1023 0.0942 'International Tables Vol C Tables 4.2.6.8 and 6.1.1.4'
Rh Rh -1.1178 0.9187 'International Tables Vol C Tables 4.2.6.8 and 6.1.1.4'

loop_
_geom_angle_atom_site_label_1
_geom_angle_atom_site_label_2
_geom_angle_atom_site_label_3
_geom_angle
_geom_angle_site_symmetry_1
_geom_angle_site_symmetry_3
_geom_angle_publ_flag
C9 Rh1 C10 38.4(3) . . ?
C9 Rh1 P1 82.87(15) . . ?
C10 Rh1 P1 82.56(16) . . ?
C9 Rh1 C3 161.9(2) . . ?
C10 Rh1 C3 158.0(2) . . ?
P1 Rh1 C3 103.51(13) . . ?
C9 Rh1 C6 97.4(2) . . ?
C10 Rh1 C6 100.2(2) . . ?
P1 Rh1 C6 175.92(13) . . ?
C3 Rh1 C6 75.09(19) . . ?
C9 Rh1 C5 118.7(2) . . ?
C10 Rh1 C5 100.1(2) . . ?
P1 Rh1 C5 148.37(15) . . ?
C3 Rh1 C5 63.6(2) . . ?
C6 Rh1 C5 34.41(19) . . ?
C9 Rh1 C2 125.2(2) . . ?
C10 Rh1 C2 157.9(2) . . ?
P1 Rh1 C2 113.43(12) . . ?
C3 Rh1 C2 36.7(2) . . ?
C6 Rh1 C2 63.13(17) . . ?
C5 Rh1 C2 74.54(18) . . ?
C9 Rh1 C4 152.3(2) . . ?
C10 Rh1 C4 122.5(2) . . ?
P1 Rh1 C4 118.93(15) . . ?
C3 Rh1 C4 36.1(2) . . ?
C6 Rh1 C4 62.2(2) . . ?
C5 Rh1 C4 34.4(2) . . ?
C2 Rh1 C4 64.43(19) . . ?
C9 Rh1 C1 101.2(2) . . ?
C10 Rh1 C1 124.4(2) . . ?
P1 Rh1 C1 140.81(14) . . ?
C3 Rh1 C1 63.1(2) . . ?
C6 Rh1 C1 35.13(17) . . ?
C5 Rh1 C1 61.97(19) . . ?
C2 Rh1 C1 34.14(18) . . ?
C4 Rh1 C1 73.3(2) . . ?
C112 P1 C15 77.7(7) . . ?
C112 P1 C7 113.4(5) . . ?
C15 P1 C7 116.6(3) . . ?
C112 P1 C115 107.3(7) . . ?
C15 P1 C115 30.6(4) . . ?
C7 P1 C115 96.8(4) . . ?
C112 P1 C12 24.3(5) . . ?
C15 P1 C12 101.9(4) . . ?
C7 P1 C12 104.1(3) . . ?
C115 P1 C12 131.5(4) . . ?
C112 P1 Rh1 127.6(5) . . ?
C15 P1 Rh1 124.7(3) . . ?
C7 P1 Rh1 97.96(17) . . ?
C115 P1 Rh1 109.4(4) . . ?
C12 P1 Rh1 110.3(3) . . ?
C2 C1 C6 122.4(5) . . ?
C2 C1 Rh1 72.8(3) . . ?
C6 C1 Rh1 71.3(3) . . ?
C1 C2 C3 117.3(4) . . ?
C1 C2 Rh1 73.0(3) . . ?
C3 C2 Rh1 69.3(2) . . ?
C4 C3 C2 119.6(5) . . ?
C4 C3 Rh1 74.4(3) . . ?
C2 C3 Rh1 74.0(3) . . ?
C5 C4 C3 119.3(5) . . ?
C5 C4 Rh1 72.6(3) . . ?
C3 C4 Rh1 69.5(3) . . ?
C6 C5 C4 121.0(5) . . ?
C6 C5 Rh1 71.8(3) . . ?
C4 C5 Rh1 72.9(3) . . ?
C5 C6 C1 120.1(5) . . ?
C5 C6 Rh1 73.8(3) . . ?
C1 C6 Rh1 73.6(3) . . ?
C11 C7 C8 102.1(5) . . ?
C11 C7 P1 104.2(4) . . ?
C8 C7 P1 103.7(3) . . ?
C9 C8 C7 100.6(4) . . ?
C10 C9 C8 108.1(5) . . ?
C10 C9 Rh1 70.9(3) . . ?
C8 C9 Rh1 114.0(3) . . ?
C9 C10 C11 109.2(5) . . ?
C9 C10 Rh1 70.7(3) . . ?
C11 C10 Rh1 114.4(4) . . ?
C10 C11 C7 101.1(5) . . ?
C13 C12 C14 111.1(9) . . ?
C13 C12 P1 115.5(7) . . ?
C14 C12 P1 109.5(7) . . ?
C113 C112 C114 110.7(13) . . ?
C113 C112 P1 115.9(13) . . ?
C114 C112 P1 115.4(11) . . ?
C17 C15 C16 100.6(9) . . ?
C17 C15 P1 113.9(9) . . ?
C16 C15 P1 110.1(10) . . ?
C117 C115 C116 99.9(14) . . ?
C117 C115 P1 105.5(12) . . ?
C116 C115 P1 97.7(13) . . ?
C34 B1 C18 109.7(3) . . ?
C34 B1 C42 105.0(3) . . ?
C18 B1 C42 112.8(3) . . ?
C34 B1 C26 113.6(3) . . ?
C18 B1 C26 104.6(3) . . ?
C42 B1 C26 111.4(3) . . ?
C23 C18 C19 115.3(4) . . ?
C23 C18 B1 123.7(3) . . ?
C19 C18 B1 120.9(3) . . ?
C20 C19 C18 123.0(4) . . ?
C19 C20 C21 120.1(4) . . ?
C19 C20 C24 120.9(4) . . ?
C21 C20 C24 119.0(4) . . ?
C22 C21 C20 118.9(4) . . ?
C21 C22 C23 120.8(4) . . ?
C21 C22 C25 120.3(4) . . ?
C23 C22 C25 119.0(4) . . ?
C18 C23 C22 121.8(4) . . ?
F2 C24 F4 107.4(4) . . ?
F2 C24 F3 105.4(4) . . ?
F4 C24 F3 105.2(4) . . ?
F2 C24 C20 112.7(4) . . ?
F4 C24 C20 114.2(4) . . ?
F3 C24 C20 111.3(4) . . ?
F7 C25 F5 106.2(5) . . ?
F7 C25 F6 103.9(4) . . ?
F5 C25 F6 107.7(6) . . ?
F7 C25 C22 114.6(5) . . ?
F5 C25 C22 112.6(4) . . ?
F6 C25 C22 111.3(5) . . ?
C27 C26 C31 115.6(4) . . ?
C27 C26 B1 123.6(3) . . ?
C31 C26 B1 120.6(3) . . ?
C28 C27 C26 122.5(4) . . ?
C29 C28 C27 120.6(4) . . ?
C29 C28 C32 118.1(4) . . ?
C27 C28 C32 121.4(4) . . ?
C28 C29 C30 118.4(4) . . ?
C31 C30 C29 120.5(4) . . ?
C31 C30 C33 119.9(4) . . ?
C29 C30 C33 119.5(4) . . ?
C30 C31 C26 122.3(4) . . ?
F9 C32 F10 110.1(5) . . ?
F9 C32 F8 102.8(5) . . ?
F10 C32 F8 101.2(4) . . ?
F9 C32 C28 115.1(4) . . ?
F10 C32 C28 114.3(4) . . ?
F8 C32 C28 111.9(4) . . ?
F111 C33 F113 120.4(12) . . ?
F111 C33 F13 44.0(8) . . ?
F113 C33 F13 125.7(11) . . ?
F111 C33 F11 131.0(9) . . ?
F113 C33 F11 28.6(8) . . ?
F13 C33 F11 111.6(7) . . ?
F111 C33 F12 61.3(9) . . ?
F113 C33 F12 75.0(9) . . ?
F13 C33 F12 103.1(5) . . ?
F11 C33 F12 102.4(5) . . ?
F111 C33 C30 115.8(8) . . ?
F113 C33 C30 116.4(10) . . ?
F13 C33 C30 114.8(4) . . ?
F11 C33 C30 113.2(5) . . ?
F12 C33 C30 110.5(5) . . ?
F111 C33 F112 95.6(11) . . ?
F113 C33 F112 96.8(11) . . ?
F13 C33 F112 52.4(6) . . ?
F11 C33 F112 70.0(7) . . ?
F12 C33 F112 143.1(6) . . ?
C30 C33 F112 105.4(5) . . ?
C39 C34 C35 115.3(4) . . ?
C39 C34 B1 124.0(3) . . ?
C35 C34 B1 120.7(3) . . ?
C36 C35 C34 123.1(4) . . ?
C35 C36 C37 120.6(4) . . ?
C35 C36 C40 119.3(4) . . ?
C37 C36 C40 120.1(4) . . ?
C36 C37 C38 118.2(4) . . ?
C37 C38 C39 120.6(4) . . ?
C37 C38 C41 120.6(4) . . ?
C39 C38 C41 118.7(4) . . ?
C34 C39 C38 122.1(4) . . ?
F15 C40 F14 106.2(3) . . ?
F15 C40 F16 107.0(4) . . ?
F14 C40 F16 105.6(3) . . ?
F15 C40 C36 112.0(3) . . ?
F14 C40 C36 112.2(3) . . ?
F16 C40 C36 113.2(3) . . ?
F18 C41 F19 106.3(4) . . ?
F18 C41 F17 107.3(4) . . ?
F19 C41 F17 104.4(4) . . ?
F18 C41 C38 113.5(4) . . ?
F19 C41 C38 112.0(3) . . ?
F17 C41 C38 112.8(3) . . ?
C47 C42 C43 115.4(4) . . ?
C47 C42 B1 123.0(3) . . ?
C43 C42 B1 121.5(3) . . ?
C44 C43 C42 122.4(4) . . ?
C45 C44 C43 120.2(4) . . ?
C45 C44 C48 120.9(4) . . ?
C43 C44 C48 118.8(4) . . ?
C44 C45 C46 118.9(4) . . ?
C45 C46 C47 120.7(4) . . ?
C45 C46 C49 120.1(4) . . ?
C47 C46 C49 119.1(4) . . ?
C46 C47 C42 122.3(4) . . ?
F21 C48 F121 123.3(10) . . ?
F21 C48 F120 72.8(7) . . ?
F121 C48 F120 114.7(13) . . ?
F21 C48 F20 107.4(7) . . ?
F121 C48 F20 18.5(12) . . ?
F120 C48 F20 122.2(10) . . ?
F21 C48 F22 107.9(7) . . ?
F121 C48 F22 90.3(11) . . ?
F120 C48 F22 35.6(5) . . ?
F20 C48 F22 105.4(8) . . ?
F21 C48 C44 111.5(6) . . ?
F121 C48 C44 112.1(12) . . ?
F120 C48 C44 117.5(6) . . ?
F20 C48 C44 115.4(8) . . ?
F22 C48 C44 108.8(5) . . ?
F21 C48 F122 24.9(6) . . ?
F121 C48 F122 104.1(9) . . ?
F120 C48 F122 95.0(8) . . ?
F20 C48 F122 86.3(8) . . ?
F22 C48 F122 127.8(7) . . ?
C44 C48 F122 111.2(7) . . ?
F25 C49 F24 105.1(4) . . ?
F25 C49 F23 106.2(4) . . ?
F24 C49 F23 106.3(4) . . ?
F25 C49 C46 112.5(4) . . ?
F24 C49 C46 113.2(4) . . ?
F23 C49 C46 112.9(4) . . ?

loop_
_geom_bond_atom_site_label_1
_geom_bond_atom_site_label_2
_geom_bond_distance
_geom_bond_site_symmetry_2
_geom_bond_publ_flag
Rh1 C9 2.127(5) . ?
Rh1 C10 2.131(5) . ?
Rh1 P1 2.2507(11) . ?
Rh1 C3 2.259(4) . ?
Rh1 C6 2.294(4) . ?
Rh1 C5 2.319(5) . ?
Rh1 C2 2.322(4) . ?
Rh1 C4 2.323(5) . ?
Rh1 C1 2.324(4) . ?
P1 C112 1.668(11) . ?
P1 C15 1.821(8) . ?
P1 C7 1.825(5) . ?
P1 C115 1.952(11) . ?
P1 C12 1.972(8) . ?
C1 C2 1.364(7) . ?
C1 C6 1.394(7) . ?
C2 C3 1.443(8) . ?
C3 C4 1.422(8) . ?
C4 C5 1.374(8) . ?
C5 C6 1.365(8) . ?
C7 C11 1.520(8) . ?
C7 C8 1.533(7) . ?
C8 C9 1.529(7) . ?
C9 C10 1.401(9) . ?
C10 C11 1.509(8) . ?
C12 C13 1.511(12) . ?
C12 C14 1.560(11) . ?
C112 C113 1.528(15) . ?
C112 C114 1.533(15) . ?
C15 C17 1.518(12) . ?
C15 C16 1.680(12) . ?
C115 C117 1.526(16) . ?
C115 C116 1.698(17) . ?
B1 C34 1.634(6) . ?
B1 C18 1.643(6) . ?
B1 C42 1.644(5) . ?
B1 C26 1.652(6) . ?
C18 C23 1.397(6) . ?
C18 C19 1.405(5) . ?
C19 C20 1.378(6) . ?
C20 C21 1.390(6) . ?
C20 C24 1.498(6) . ?
C21 C22 1.363(6) . ?
C22 C23 1.407(6) . ?
C22 C25 1.484(7) . ?
C24 F2 1.316(5) . ?
C24 F4 1.320(6) . ?
C24 F3 1.351(6) . ?
C25 F7 1.315(6) . ?
C25 F5 1.315(6) . ?
C25 F6 1.358(7) . ?
C26 C27 1.397(6) . ?
C26 C31 1.402(5) . ?
C27 C28 1.391(6) . ?
C28 C29 1.381(6) . ?
C28 C32 1.483(6) . ?
C29 C30 1.390(6) . ?
C30 C31 1.389(6) . ?
C30 C33 1.492(7) . ?
C32 F9 1.269(6) . ?
C32 F10 1.302(6) . ?
C32 F8 1.344(6) . ?
C33 F111 1.250(14) . ?
C33 F113 1.256(19) . ?
C33 F13 1.284(7) . ?
C33 F11 1.343(8) . ?
C33 F12 1.366(7) . ?
C33 F112 1.512(14) . ?
C34 C39 1.398(5) . ?
C34 C35 1.406(5) . ?
C35 C36 1.381(5) . ?
C36 C37 1.385(6) . ?
C36 C40 1.499(5) . ?
C37 C38 1.388(6) . ?
C38 C39 1.402(5) . ?
C38 C41 1.489(6) . ?
C40 F15 1.328(5) . ?
C40 F14 1.333(5) . ?
C40 F16 1.335(5) . ?
F17 C41 1.337(5) . ?
F18 C41 1.316(5) . ?
F19 C41 1.323(5) . ?
C42 C47 1.399(6) . ?
C42 C43 1.405(5) . ?
C43 C44 1.403(6) . ?
C44 C45 1.375(6) . ?
C44 C48 1.478(6) . ?
C45 C46 1.386(6) . ?
C46 C47 1.391(6) . ?
C46 C49 1.498(6) . ?
C48 F21 1.250(11) . ?
C48 F121 1.28(2) . ?
C48 F120 1.295(11) . ?
C48 F20 1.346(13) . ?
C48 F22 1.387(9) . ?
C48 F122 1.484(14) . ?
C49 F25 1.330(5) . ?
C49 F24 1.337(5) . ?
C49 F23 1.340(5) . ?
